data_7025196
loop_
_publ_author_name
'Bonner, Emily S.'
'Engle, James T.'
'Sripothongak, Saovalak'
'Ziegler, Christopher J.'

_publ_section_title
;
 Zinc complexes of the carbahemiporphyrazines.
;
_journal_issue 8
_journal_name_full 'Dalton transactions (Cambridge, England : 2003)'
_journal_page_first 1932
_journal_page_last 1934
_journal_paper_doi 10.1039/b925669e
_journal_volume 39
_journal_year 2010
_chemical_formula_sum 'C43 H31 N9 Zn'
_chemical_formula_weight 739.14
_chemical_name_systematic
;
?
;
_space_group_IT_number 14
_symmetry_cell_setting monoclinic
_symmetry_space_group_name_Hall '-P 2yn'
_symmetry_space_group_name_H-M 'P 1 21/n 1'
_atom_sites_solution_hydrogens geom
_atom_sites_solution_primary direct
_atom_sites_solution_secondary difmap
_audit_creation_method SHELXL-97
_cell_angle_alpha 90.00
_cell_angle_beta 111.489(3)
_cell_angle_gamma 90.00
_cell_formula_units_Z 4
_cell_length_a 16.659(3)
_cell_length_b 12.527(2)
_cell_length_c 17.482(3)
_cell_measurement_reflns_used 5057
_cell_measurement_temperature 100(2)
_cell_measurement_theta_max 26.61
_cell_measurement_theta_min 2.50
_cell_volume 3394.7(10)
_computing_cell_refinement 'Bruker SMART'
_computing_data_collection 'Bruker SMART'
_computing_data_reduction 'Bruker SAINT'
_computing_molecular_graphics 'Bruker SHELXTL'
_computing_publication_material 'Bruker SHELXTL'
_computing_structure_refinement 'SHELXL-97 (Sheldrick, 1997)'
_computing_structure_solution 'SHELXS-97 (Sheldrick, 1990)'
_diffrn_ambient_temperature 100(2)
_diffrn_measured_fraction_theta_full 0.992
_diffrn_measured_fraction_theta_max 0.992
_diffrn_measurement_device_type 'CCD area detector'
_diffrn_measurement_method 'phi and omega scans'
_diffrn_radiation_monochromator graphite
_diffrn_radiation_source 'fine-focus sealed tube'
_diffrn_radiation_type MoK\a
_diffrn_radiation_wavelength 0.71073
_diffrn_reflns_av_R_equivalents 0.0505
_diffrn_reflns_av_sigmaI/netI 0.0518
_diffrn_reflns_limit_h_max 21
_diffrn_reflns_limit_h_min -21
_diffrn_reflns_limit_k_max 15
_diffrn_reflns_limit_k_min -15
_diffrn_reflns_limit_l_max 22
_diffrn_reflns_limit_l_min -22
_diffrn_reflns_number 27460
_diffrn_reflns_theta_full 27.00
_diffrn_reflns_theta_max 27.00
_diffrn_reflns_theta_min 1.44
_exptl_absorpt_coefficient_mu 0.772
_exptl_absorpt_correction_T_max 0.9698
_exptl_absorpt_correction_T_min 0.8364
_exptl_absorpt_correction_type multi-scan
_exptl_absorpt_process_details 'SADABS; Sheldrick, 2004 [Sheldrick, G. M. (2004)]'
_exptl_crystal_colour yellow
_exptl_crystal_density_diffrn 1.446
_exptl_crystal_density_meas ?
_exptl_crystal_density_method 'not measured'
_exptl_crystal_description plate
_exptl_crystal_F_000 1528
_exptl_crystal_size_max 0.24
_exptl_crystal_size_mid 0.10
_exptl_crystal_size_min 0.04
_refine_diff_density_max 0.827
_refine_diff_density_min -0.537
_refine_diff_density_rms 0.110
_refine_ls_extinction_method none
_refine_ls_goodness_of_fit_ref 1.058
_refine_ls_hydrogen_treatment constr
_refine_ls_matrix_type full
_refine_ls_number_parameters 478
_refine_ls_number_reflns 7363
_refine_ls_number_restraints 0
_refine_ls_restrained_S_all 1.058
_refine_ls_R_factor_all 0.1044
_refine_ls_R_factor_gt 0.0706
_refine_ls_shift/su_max 0.007
_refine_ls_shift/su_mean 0.000
_refine_ls_structure_factor_coef Fsqd
_refine_ls_weighting_details 'calc w=1/[\s^2^(Fo^2^)+(0.1299P)^2^+0.0000P] where P=(Fo^2^+2Fc^2^)/3'
_refine_ls_weighting_scheme calc
_refine_ls_wR_factor_gt 0.1919
_refine_ls_wR_factor_ref 0.2159
_reflns_number_gt 4890
_reflns_number_total 7363
_reflns_threshold_expression >2sigma(I)
_cod_data_source_file b925669e.txt
_cod_data_source_block Zn1
_cod_depositor_comments
;
The following automatic conversions were performed:

'_symmetry_cell_setting' value 'Monoclinic' changed to 'monoclinic'
according to /home/saulius/struct/CIF-dictionaries/cif_core.dic
dictionary named 'cif_core.dic' version 2.4.2 from 2011-04-26.

Automatic conversion script
Id: cif_fix_values 1891 2012-01-12 08:04:46Z andrius 

The following automatic conversions were performed:

'_exptl_crystal_density_meas' value 'not measured' was changed to '?'
- the value is perceived as not measured.

Automatic conversion script
Id: cif_fix_values 3008 2015-01-20 13:52:24Z robertas 
;
_cod_original_cell_volume 3394.6(10)
_cod_original_sg_symbol_H-M P2(1)/n
_cod_database_code 7025196

loop_
_symmetry_equiv_pos_as_xyz
'x, y, z'
'-x+1/2, y+1/2, -z+1/2'
'-x, -y, -z'
'x-1/2, -y-1/2, z-1/2'

loop_
_atom_site_label
_atom_site_type_symbol
_atom_site_fract_x
_atom_site_fract_y
_atom_site_fract_z
_atom_site_U_iso_or_equiv
_atom_site_adp_type
_atom_site_occupancy
_atom_site_symmetry_multiplicity
_atom_site_calc_flag
_atom_site_refinement_flags
C1 C 0.9733(2) 0.3286(3) 0.7765(2) 0.0380(8) Uani 1 1 d .
C2 C 1.0341(2) 0.4160(3) 0.7809(2) 0.0390(8) Uani 1 1 d .
C3 C 1.0306(2) 0.5238(3) 0.7924(2) 0.0421(8) Uani 1 1 d .
H3 H 0.9826 0.5553 0.8008 0.051 Uiso 1 1 calc R
C4 C 1.0993(3) 0.5855(3) 0.7913(3) 0.0482(9) Uani 1 1 d .
H4 H 1.0979 0.6606 0.7984 0.058 Uiso 1 1 calc R
C5 C 1.1701(3) 0.5395(3) 0.7800(3) 0.0525(10) Uani 1 1 d .
H5 H 1.2168 0.5836 0.7807 0.063 Uiso 1 1 calc R
C6 C 1.1741(3) 0.4312(3) 0.7678(3) 0.0516(10) Uani 1 1 d .
H6 H 1.2222 0.3999 0.7596 0.062 Uiso 1 1 calc R
C7 C 1.1047(2) 0.3696(3) 0.7679(2) 0.0425(8) Uani 1 1 d .
C8 C 1.0859(2) 0.2542(3) 0.7535(2) 0.0437(8) Uani 1 1 d .
C9 C 1.1096(2) 0.0855(3) 0.7140(3) 0.0484(10) Uani 1 1 d .
C10 C 1.0909(3) 0.0417(4) 0.6358(3) 0.0635(12) Uani 1 1 d .
H10 H 1.0940 0.0849 0.5923 0.076 Uiso 1 1 calc R
C11 C 1.0681(4) -0.0637(4) 0.6220(3) 0.0750(15) Uani 1 1 d .
H11 H 1.0567 -0.0929 0.5689 0.090 Uiso 1 1 calc R
C12 C 1.0612(3) -0.1287(4) 0.6832(3) 0.0712(14) Uani 1 1 d .
H12 H 1.0459 -0.2018 0.6724 0.085 Uiso 1 1 calc R
C13 C 1.0771(3) -0.0856(3) 0.7611(3) 0.0579(12) Uani 1 1 d .
C14 C 1.1037(3) 0.0208(3) 0.7762(3) 0.0541(11) Uani 1 1 d .
H14 H 1.1180 0.0493 0.8299 0.065 Uiso 1 1 calc R
C15 C 1.0182(3) -0.1232(3) 0.8582(3) 0.0583(12) Uani 1 1 d .
C16 C 1.0026(3) -0.1909(3) 0.9211(3) 0.0657(14) Uani 1 1 d .
C17 C 1.0365(4) -0.2881(3) 0.9539(3) 0.0730(15) Uani 1 1 d .
H17 H 1.0820 -0.3193 0.9410 0.088 Uiso 1 1 calc R
C18 C 1.0041(4) -0.3388(4) 1.0053(3) 0.088(2) Uani 1 1 d .
H18 H 1.0268 -0.4060 1.0284 0.106 Uiso 1 1 calc R
C19 C 0.9372(4) -0.2919(4) 1.0241(3) 0.0796(18) Uani 1 1 d .
H19 H 0.9149 -0.3282 1.0597 0.095 Uiso 1 1 calc R
C20 C 0.9025(3) -0.1929(4) 0.9915(3) 0.0674(14) Uani 1 1 d .
H20 H 0.8577 -0.1605 1.0048 0.081 Uiso 1 1 calc R
C21 C 0.9366(3) -0.1445(3) 0.9391(2) 0.0587(12) Uani 1 1 d .
C22 C 0.9094(3) -0.0470(3) 0.8874(2) 0.0555(11) Uani 1 1 d .
C23 C 0.8143(3) 0.0894(3) 0.8251(2) 0.0469(9) Uani 1 1 d .
C24 C 0.7325(3) 0.0878(3) 0.7632(3) 0.0555(11) Uani 1 1 d .
H24 H 0.6946 0.0295 0.7590 0.067 Uiso 1 1 calc R
C25 C 0.7070(2) 0.1714(3) 0.7082(3) 0.0529(10) Uani 1 1 d .
H25 H 0.6514 0.1699 0.6660 0.063 Uiso 1 1 calc R
C26 C 0.7612(2) 0.2584(3) 0.7131(2) 0.0453(9) Uani 1 1 d .
H26 H 0.7425 0.3153 0.6747 0.054 Uiso 1 1 calc R
C27 C 0.8428(2) 0.2610(3) 0.7747(2) 0.0380(8) Uani 1 1 d .
C28 C 0.8684(2) 0.1768(3) 0.8320(2) 0.0415(8) Uani 1 1 d .
H28 H 0.9229 0.1796 0.8758 0.050 Uiso 1 1 calc R
C29 C 0.8571(3) 0.1086(4) 0.5898(3) 0.0658(12) Uani 1 1 d .
H29 H 0.8926 0.1695 0.5950 0.079 Uiso 1 1 calc R
C30 C 0.7923(4) 0.0889(5) 0.5138(3) 0.0784(16) Uani 1 1 d .
H30 H 0.7835 0.1342 0.4678 0.094 Uiso 1 1 calc R
C31 C 0.7419(4) 0.0009(6) 0.5090(4) 0.099(2) Uani 1 1 d .
H31 H 0.6968 -0.0154 0.4583 0.118 Uiso 1 1 calc R
C32 C 0.7548(4) -0.0633(6) 0.5745(4) 0.107(2) Uani 1 1 d .
H32 H 0.7193 -0.1238 0.5708 0.129 Uiso 1 1 calc R
C33 C 0.8208(3) -0.0382(4) 0.6465(3) 0.0845(17) Uani 1 1 d .
H33 H 0.8310 -0.0836 0.6926 0.101 Uiso 1 1 calc R
C34 C 0.6965(5) 0.9106(6) -0.0331(4) 0.116(3) Uani 1 1 d .
H34 H 0.7316 0.9263 -0.0639 0.139 Uiso 1 1 calc R
C35 C 0.6109(6) 0.9269(8) -0.0690(5) 0.146(4) Uani 1 1 d .
H35 H 0.5862 0.9551 -0.1231 0.175 Uiso 1 1 calc R
C36 C 0.5573(5) 0.8997(7) -0.0219(6) 0.142(3) Uani 1 1 d .
H36 H 0.4963 0.9061 -0.0456 0.171 Uiso 1 1 calc R
C37 C 0.5971(5) 0.8648(8) 0.0570(6) 0.149(4) Uani 1 1 d .
H37 H 0.5643 0.8508 0.0904 0.178 Uiso 1 1 calc R
C38 C 0.6840(4) 0.8501(6) 0.0875(4) 0.0948(18) Uani 1 1 d .
H38 H 0.7102 0.8225 0.1416 0.114 Uiso 1 1 calc R
N1 N 0.89862(18) 0.3478(2) 0.78037(17) 0.0381(7) Uani 1 1 d .
N2 N 1.00819(18) 0.2316(2) 0.76390(18) 0.0399(7) Uani 1 1 d .
N3 N 1.1336(2) 0.1925(3) 0.7300(2) 0.0515(8) Uani 1 1 d .
N4 N 1.0690(3) -0.1517(3) 0.8223(2) 0.0643(11) Uani 1 1 d .
N5 N 0.9633(2) -0.0342(3) 0.8434(2) 0.0508(8) Uani 1 1 d .
N6 N 0.8400(2) 0.0056(3) 0.8818(2) 0.0536(9) Uani 1 1 d .
N7 N 0.8720(2) 0.0477(3) 0.6549(2) 0.0536(9) Uani 1 1 d .
N8 N 0.7353(4) 0.8731(5) 0.0445(3) 0.1034(17) Uani 1 1 d .
Zn1 Zn 0.96021(3) 0.08677(3) 0.76739(3) 0.04437(19) Uani 1 1 d .
N9 N 0.3902(12) 0.7901(10) 0.0869(8) 0.250(7) Uani 1 1 d .
C39 C 0.3098(10) 0.8192(14) 0.0753(9) 0.278(12) Uani 1 1 d .
H39 H 0.2938 0.8255 0.1219 0.333 Uiso 1 1 calc R
C40 C 0.2553(9) 0.8384(11) 0.0071(9) 0.190(5) Uani 1 1 d .
H40 H 0.1992 0.8618 0.0016 0.228 Uiso 1 1 calc R
C41 C 0.2757(6) 0.8259(7) -0.0583(6) 0.135(3) Uani 1 1 d .
H41 H 0.2352 0.8443 -0.1110 0.162 Uiso 1 1 calc R
C42 C 0.3520(10) 0.7881(10) -0.0514(8) 0.204(6) Uani 1 1 d .
H42 H 0.3657 0.7744 -0.0987 0.245 Uiso 1 1 calc R
C43 C 0.4128(8) 0.7687(12) 0.0290(10) 0.205(7) Uani 1 1 d .
H43 H 0.4684 0.7406 0.0377 0.246 Uiso 1 1 calc R

loop_
_atom_site_aniso_label
_atom_site_aniso_U_11
_atom_site_aniso_U_22
_atom_site_aniso_U_33
_atom_site_aniso_U_23
_atom_site_aniso_U_13
_atom_site_aniso_U_12
C1 0.0348(19) 0.0395(18) 0.0311(17) 0.0023(14) 0.0018(14) -0.0013(15)
C2 0.0288(18) 0.049(2) 0.0320(17) 0.0007(14) 0.0028(14) 0.0005(15)
C3 0.0334(19) 0.044(2) 0.0406(19) 0.0037(15) 0.0040(15) 0.0038(16)
C4 0.043(2) 0.043(2) 0.052(2) 0.0052(17) 0.0099(18) 0.0032(17)
C5 0.038(2) 0.056(2) 0.059(3) 0.006(2) 0.0126(19) -0.0078(19)
C6 0.037(2) 0.063(3) 0.053(2) 0.0039(19) 0.0140(18) 0.0034(18)
C7 0.035(2) 0.048(2) 0.0385(19) 0.0025(16) 0.0069(16) 0.0018(16)
C8 0.0296(18) 0.049(2) 0.045(2) -0.0002(17) 0.0044(15) 0.0049(16)
C9 0.031(2) 0.051(2) 0.052(2) -0.0076(18) 0.0022(17) 0.0116(16)
C10 0.055(3) 0.074(3) 0.056(3) -0.010(2) 0.015(2) 0.017(2)
C11 0.075(4) 0.076(3) 0.062(3) -0.025(3) 0.011(3) 0.017(3)
C12 0.070(3) 0.053(3) 0.070(3) -0.017(2) 0.002(3) 0.017(2)
C13 0.050(3) 0.047(2) 0.054(2) -0.0055(19) -0.007(2) 0.0165(19)
C14 0.041(2) 0.051(2) 0.053(2) -0.0131(19) -0.0021(18) 0.0116(18)
C15 0.060(3) 0.037(2) 0.047(2) -0.0038(18) -0.016(2) -0.0051(19)
C16 0.069(3) 0.043(2) 0.047(2) -0.0012(18) -0.024(2) -0.011(2)
C17 0.086(4) 0.043(2) 0.047(2) -0.0012(19) -0.025(2) 0.000(2)
C18 0.111(5) 0.044(3) 0.051(3) 0.003(2) -0.039(3) -0.008(3)
C19 0.101(4) 0.055(3) 0.040(2) 0.010(2) -0.025(2) -0.033(3)
C20 0.072(3) 0.058(3) 0.040(2) 0.0032(19) -0.017(2) -0.023(2)
C21 0.058(3) 0.045(2) 0.042(2) 0.0055(18) -0.0179(19) -0.018(2)
C22 0.048(3) 0.046(2) 0.043(2) 0.0025(17) -0.0186(19) -0.0124(19)
C23 0.041(2) 0.047(2) 0.0379(19) 0.0039(16) -0.0030(16) -0.0054(16)
C24 0.036(2) 0.057(2) 0.053(2) 0.0098(19) -0.0081(18) -0.0117(18)
C25 0.0304(19) 0.061(2) 0.051(2) 0.0062(19) -0.0053(17) -0.0024(18)
C26 0.0332(19) 0.045(2) 0.044(2) 0.0005(16) -0.0013(16) 0.0021(16)
C27 0.0285(17) 0.0412(18) 0.0379(18) -0.0015(15) 0.0045(14) 0.0017(14)
C28 0.0300(18) 0.047(2) 0.0351(18) 0.0012(15) -0.0026(14) -0.0019(15)
C29 0.056(3) 0.082(3) 0.048(3) -0.006(2) 0.007(2) 0.005(2)
C30 0.067(3) 0.102(4) 0.048(3) 0.001(3) -0.001(2) 0.007(3)
C31 0.083(4) 0.131(6) 0.060(3) -0.027(4) 0.000(3) -0.028(4)
C32 0.090(5) 0.112(5) 0.077(4) -0.011(4) -0.021(3) -0.040(4)
C33 0.075(4) 0.074(3) 0.068(3) -0.005(3) -0.018(3) -0.027(3)
C34 0.128(7) 0.130(6) 0.062(4) 0.008(4) 0.002(4) 0.042(5)
C35 0.121(7) 0.216(10) 0.061(4) -0.037(5) -0.015(4) 0.072(7)
C36 0.075(5) 0.165(8) 0.143(8) 0.025(6) -0.012(5) 0.029(5)
C37 0.076(5) 0.195(9) 0.148(8) 0.076(7) 0.008(5) 0.025(5)
C38 0.078(4) 0.118(5) 0.078(4) 0.017(4) 0.016(3) 0.014(4)
N1 0.0303(16) 0.0387(15) 0.0361(15) 0.0032(12) 0.0012(12) 0.0042(12)
N2 0.0282(15) 0.0431(16) 0.0396(16) -0.0017(13) 0.0019(12) 0.0048(13)
N3 0.0411(18) 0.056(2) 0.052(2) -0.0070(16) 0.0104(15) 0.0080(15)
N4 0.067(2) 0.0436(19) 0.056(2) -0.0119(17) -0.0091(19) 0.0125(18)
N5 0.0447(19) 0.0412(18) 0.0439(18) 0.0018(14) -0.0105(15) -0.0029(14)
N6 0.047(2) 0.0490(19) 0.0456(19) 0.0072(15) -0.0059(15) -0.0116(16)
N7 0.045(2) 0.061(2) 0.0385(18) -0.0057(16) -0.0035(15) 0.0070(17)
N8 0.099(4) 0.123(4) 0.074(3) 0.003(3) 0.015(3) 0.029(3)
Zn1 0.0386(3) 0.0396(3) 0.0384(3) -0.00140(17) -0.0054(2) 0.00132(18)
N9 0.295(17) 0.244(13) 0.148(10) -0.026(8) 0.007(10) 0.109(12)
C39 0.250(17) 0.38(2) 0.129(10) -0.030(11) -0.015(10) 0.216(18)
C40 0.170(11) 0.245(15) 0.152(11) -0.020(10) 0.053(9) 0.059(10)
C41 0.135(7) 0.119(6) 0.107(6) -0.021(5) -0.007(5) 0.039(5)
C42 0.283(15) 0.204(11) 0.179(12) 0.035(9) 0.149(12) 0.138(11)
C43 0.179(11) 0.269(15) 0.174(12) 0.073(11) 0.073(10) 0.169(11)

loop_
_atom_type_symbol
_atom_type_description
_atom_type_scat_dispersion_real
_atom_type_scat_dispersion_imag
_atom_type_scat_source
C C 0.0033 0.0016 'International Tables Vol C Tables 4.2.6.8 and 6.1.1.4'
H H 0.0000 0.0000 'International Tables Vol C Tables 4.2.6.8 and 6.1.1.4'
N N 0.0061 0.0033 'International Tables Vol C Tables 4.2.6.8 and 6.1.1.4'
Zn Zn 0.2839 1.4301 'International Tables Vol C Tables 4.2.6.8 and 6.1.1.4'

loop_
_geom_angle_atom_site_label_1
_geom_angle_atom_site_label_2
_geom_angle_atom_site_label_3
_geom_angle
N1 C1 N2 129.3(3)
N1 C1 C2 121.0(3)
N2 C1 C2 109.6(3)
C3 C2 C7 121.1(3)
C3 C2 C1 132.3(3)
C7 C2 C1 106.6(3)
C2 C3 C4 117.8(4)
C3 C4 C5 121.2(4)
C6 C5 C4 121.4(4)
C5 C6 C7 117.3(4)
C6 C7 C2 121.2(4)
C6 C7 C8 131.7(4)
C2 C7 C8 107.1(3)
N3 C8 N2 129.2(4)
N3 C8 C7 121.8(4)
N2 C8 C7 108.9(3)
C14 C9 N3 120.0(4)
C14 C9 C10 118.9(4)
N3 C9 C10 121.1(4)
C11 C10 C9 119.9(5)
C10 C11 C12 121.8(5)
C11 C12 C13 119.1(5)
N4 C13 C12 118.7(4)
N4 C13 C14 122.2(4)
C12 C13 C14 119.1(5)
C9 C14 C13 121.1(4)
C9 C14 Zn1 95.7(2)
C13 C14 Zn1 94.3(3)
N4 C15 N5 129.5(4)
N4 C15 C16 122.2(4)
N5 C15 C16 108.1(5)
C17 C16 C21 121.3(5)
C17 C16 C15 131.1(6)
C21 C16 C15 107.4(4)
C18 C17 C16 119.0(6)
C17 C18 C19 120.0(5)
C20 C19 C18 121.5(5)
C21 C20 C19 116.7(6)
C16 C21 C20 121.5(4)
C16 C21 C22 107.3(4)
C20 C21 C22 131.0(5)
N6 C22 N5 129.5(4)
N6 C22 C21 121.6(5)
N5 C22 C21 108.5(4)
C28 C23 C24 119.7(3)
C28 C23 N6 120.4(3)
C24 C23 N6 119.8(3)
C25 C24 C23 119.5(4)
C24 C25 C26 121.5(3)
C27 C26 C25 119.4(3)
C26 C27 C28 119.2(3)
C26 C27 N1 120.3(3)
C28 C27 N1 120.5(3)
C23 C28 C27 120.5(3)
C23 C28 Zn1 95.2(3)
C27 C28 Zn1 95.3(2)
N7 C29 C30 123.9(5)
C31 C30 C29 116.4(5)
C32 C31 C30 121.5(5)
C31 C32 C33 117.9(6)
N7 C33 C32 123.1(5)
C35 C34 N8 123.7(9)
C34 C35 C36 117.6(8)
C37 C36 C35 118.3(7)
C38 C37 C36 119.5(9)
C37 C38 N8 123.3(7)
C1 N1 C27 118.4(3)
C8 N2 C1 107.6(3)
C8 N2 Zn1 126.0(2)
C1 N2 Zn1 126.3(2)
C8 N3 C9 118.6(4)
C15 N4 C13 118.6(4)
C22 N5 C15 108.4(4)
C22 N5 Zn1 126.2(3)
C15 N5 Zn1 125.4(3)
C22 N6 C23 117.8(4)
C29 N7 C33 117.2(4)
C29 N7 Zn1 122.4(3)
C33 N7 Zn1 120.1(3)
C34 N8 C38 117.4(6)
N2 Zn1 N5 142.74(12)
N2 Zn1 N7 110.18(14)
N5 Zn1 N7 107.00(14)
N2 Zn1 C14 85.25(13)
N5 Zn1 C14 85.25(15)
N7 Zn1 C14 108.53(14)
N2 Zn1 C28 85.48(12)
N5 Zn1 C28 84.94(14)
N7 Zn1 C28 101.64(13)
C14 Zn1 C28 149.81(12)
C43 N9 C39 121.8(14)
C40 C39 N9 123.2(16)
C39 C40 C41 119.0(14)
C42 C41 C40 120.7(10)
C41 C42 C43 117.7(9)
N9 C43 C42 117.0(11)

loop_
_geom_bond_atom_site_label_1
_geom_bond_atom_site_label_2
_geom_bond_distance
C1 N1 1.293(4)
C1 N2 1.398(5)
C1 C2 1.474(5)
C2 C3 1.370(5)
C2 C7 1.402(5)
C3 C4 1.387(5)
C4 C5 1.391(6)
C5 C6 1.378(6)
C6 C7 1.390(6)
C7 C8 1.480(5)
C8 N3 1.280(5)
C8 N2 1.400(5)
C9 C14 1.388(6)
C9 N3 1.398(5)
C9 C10 1.399(6)
C10 C11 1.370(7)
C11 C12 1.383(8)
C12 C13 1.397(6)
C13 N4 1.399(6)
C13 C14 1.398(6)
C14 Zn1 2.480(4)
C15 N4 1.275(6)
C15 N5 1.405(6)
C15 C16 1.486(7)
C16 C17 1.375(6)
C16 C21 1.378(7)
C17 C18 1.363(9)
C18 C19 1.402(9)
C19 C20 1.398(7)
C20 C21 1.383(7)
C21 C22 1.489(6)
C22 N6 1.303(6)
C22 N5 1.388(6)
C23 C28 1.395(5)
C23 C24 1.395(5)
C23 N6 1.399(5)
C24 C25 1.380(6)
C25 C26 1.397(6)
C26 C27 1.392(5)
C27 C28 1.409(5)
C27 N1 1.410(5)
C28 Zn1 2.481(4)
C29 N7 1.316(6)
C29 C30 1.393(7)
C30 C31 1.369(8)
C31 C32 1.351(9)
C32 C33 1.370(7)
C33 N7 1.347(6)
C34 C35 1.347(10)
C34 N8 1.355(8)
C35 C36 1.458(13)
C36 C37 1.365(11)
C37 C38 1.359(9)
C38 N8 1.361(8)
N2 Zn1 1.993(3)
N5 Zn1 2.003(3)
N7 Zn1 2.037(3)
N9 C43 1.233(15)
N9 C39 1.330(18)
C39 C40 1.229(15)
C40 C41 1.316(13)
C41 C42 1.319(13)
C42 C43 1.420(17)
